data_4311730
loop_
_publ_author_name
'Ryo Kitaura'
'Fumiyasu Iwahori'
'Ryotaro Matsuda'
'Susumu Kitagawa'
'Yoshiki Kubota'
'Masaki Takata'
'Tatsuo C. Kobayashi'

_publ_contact_author_email kitagawa@sbchem.kyoto-u.ac.jp
_publ_contact_author_fax ' +81-75-753-4979 '
_publ_contact_author_name ' Susumu Kitagawa'
_publ_contact_author_phone ' +81-75-753-5652 '
_publ_section_title
;
 Rational Design and Crystal Structure Determination of a 3-D
 Metal-Organic Jungle-Gym-like Open Framework
;
_journal_name_full 'Inorganic Chemistry'
_journal_page_first 6522
_journal_page_last 6524
_journal_paper_doi 10.1021/ic049005d
_journal_volume 43
_journal_year 2004
_chemical_formula_sum 'C22 H12 Cu2 F8 N2 O8'
_space_group_IT_number 123
_symmetry_cell_setting tetragonal
_symmetry_Int_Tables_number 123
_symmetry_space_group_name_Hall '-P 4 2'
_symmetry_space_group_name_H-M 'P 4/m m m'
_audit_creation_date 2004-03-17
_audit_creation_method 'Converted from *.lst using lst2cif'
_cell_angle_alpha 90.0
_cell_angle_beta 90.0
_cell_angle_gamma 90.0
_cell_formula_units_Z 1
_cell_length_a 10.8660(2)
_cell_length_b 10.86600
_cell_length_c 9.6705(5)
_cell_volume 1141.80(6)
_diffrn_ambient_temperature 298
_diffrn_detector 'imaging plate'
_diffrn_measurement_device_type debye-scherrer
_diffrn_radiation_monochromator 'Si crystal'
_diffrn_radiation_type synchrotron
_diffrn_radiation_wavelength 0.90229
_pd_block_id 2004-03-17|PHASE_01|..creator_name..|..instr_name..
_pd_calc_method 'Rietveld Refinement'
_pd_meas_2theta_range_inc 0.010
_pd_meas_2theta_range_max 50.000
_pd_meas_2theta_range_min 2.400
_pd_meas_number_of_points 4761
_pd_meas_scan_method step
_pd_phase_name 2
_pd_proc_ls_background_function
;
at first background curve was provided by 
cubic spline, and the curve was refined to fit the experimental data.
;
_pd_proc_ls_profile_function Split-Pearson
_pd_proc_ls_prof_R_factor 0.019
_pd_proc_ls_prof_wR_expected 0.013
_pd_proc_ls_prof_wR_factor 0.030
_refine_ls_extinction_method none
_refine_ls_goodness_of_fit_all 2.41
_refine_ls_hydrogen_treatment noref
_refine_ls_number_constraints 12
_refine_ls_structure_factor_coef Inet
_cod_data_source_file ic049005drom20040723_121703.cif
_cod_data_source_block RIETAN_phase_1
_cod_original_cell_volume 1141.79(7)
_cod_original_formula_sum 'C22 H12 Cu2 F8 N2 O8 '
_cod_database_code 4311730

loop_
_symmetry_equiv_pos_site_id
_symmetry_equiv_pos_as_xyz
1 x,y,z
2 -x,-y,z
3 -y,x,z
4 y,-x,z
5 -x,y,-z
6 x,-y,-z
7 y,x,-z
8 -y,-x,-z
9 -x,-y,-z
10 x,y,-z
11 y,-x,-z
12 -y,x,-z
13 x,-y,z
14 -x,y,z
15 -y,-x,z
16 y,x,z

loop_
_atom_site_label
_atom_site_symmetry_multiplicity
_atom_site_occupancy
_atom_site_fract_x
_atom_site_fract_y
_atom_site_fract_z
_atom_site_thermal_displace_type
_atom_site_B_iso_or_equiv
_atom_site_type_symbol
Cu1 2 1.0 1.0 0.0 0.1443(7) Biso 0.65(8) Cu
O1 8 1.0 1.0 0.1696(8) 0.120(1) Biso 1.15(8) O
N1 2 1.0 1.0 0.0 0.369(3) Biso 1.15(8) N
C1 16 0.5 0.930(2) 0.440(1) 0.109(2) Biso 1.15(8) C
C2 4 1.0 1.0 0.371(2) 0.0 Biso 1.15(8) C
C3 16 0.25 0.89119 -0.06282 0.422(2) Biso 1.15(8) C
C4 8 0.25 1.0 0.12565 0.422(2) Biso 1.15(8) C
C5 4 1.0 1.0 0.230(2) 0.0 Biso 1.15(8) C
F1 16 0.5 0.8563(9) 0.378(1) 0.197(1) Biso 1.15(8) F
H1 16 0.25 1.0768 0.1612 0.373(2) Biso 1.995 H
H2 16 0.25 0.822 -0.0141 0.373(2) Biso 1.995 H
H3 16 0.25 0.8891 -0.139 0.373(2) Biso 1.995 H
